data_7057331
loop_
_publ_author_name
'\<Svec, Petr'
'Cattey, H\'el\`ene'
'R\%u\<zi\<ckov\'a, Zde\<nka'
'Holub, Josef'
'R\%u\<zi\<cka, Ale\<s'
'Plasseraud, Laurent'

_publ_section_title
;
 Triorganotin(iv) cation-promoted dimethyl carbonate synthesis from CO2and
 methanol: solution and solid-state characterization of an unexpected
 diorganotin(iv)-oxo cluster
;
_journal_issue 10
_journal_name_full 'New Journal of Chemistry'
_journal_page_first 8253
_journal_paper_doi 10.1039/C7NJ05058E
_journal_volume 42
_journal_year 2018
_chemical_formula_moiety 'C35 H31 B F15 N O Sn, C3 H7'
_chemical_formula_sum 'C38 H38 B F15 N O Sn'
_chemical_formula_weight 939.19
_space_group_crystal_system triclinic
_space_group_IT_number 2
_space_group_name_Hall '-P 1'
_space_group_name_H-M_alt 'P -1'
_symmetry_space_group_name_Hall '-P 1'
_symmetry_space_group_name_H-M 'P -1'
_atom_sites_solution_hydrogens mixed
_atom_sites_solution_primary dual
_audit_creation_date 2017-11-08
_audit_creation_method
;
Olex2 1.2
(compiled 2017.08.10 svn.r3458 for OlexSys, GUI svn.r5381)
;
_audit_update_record
;
2017-12-11 deposited with the CCDC.
2018-04-23 downloaded from the CCDC.
;
_cell_angle_alpha 103.857(6)
_cell_angle_beta 105.667(6)
_cell_angle_gamma 94.144(5)
_cell_formula_units_Z 2
_cell_length_a 12.0570(6)
_cell_length_b 12.2820(6)
_cell_length_c 13.6270(12)
_cell_measurement_reflns_used 38020
_cell_measurement_temperature 150(2)
_cell_measurement_theta_max 1
_cell_measurement_theta_min 27.5
_cell_volume 1866.1(2)
_computing_cell_refinement 'COLLECT and DENZO'
_computing_data_collection 'COLLECT (Hooft, 1998) and DENZO (Otwinowski & Minor, 1997)'
_computing_data_reduction 'COLLECT and DENZO'
_computing_molecular_graphics 'Olex2 (Dolomanov et al., 2009)'
_computing_publication_material 'Olex2 (Dolomanov et al., 2009)'
_computing_structure_refinement 'ShelXL (Sheldrick, 2015)'
_computing_structure_solution 'ShelXT (Sheldrick, 2015)'
_diffrn_ambient_temperature 150(2)
_diffrn_detector_area_resol_mean 9.091
_diffrn_measured_fraction_theta_full 0.997
_diffrn_measured_fraction_theta_max 0.997
_diffrn_measurement_device_type 'Bruker Nonius KappaCCD area detector'
_diffrn_measurement_method '\f and \w scans to fill the Ewald sphere'
_diffrn_radiation_type MoK\a
_diffrn_radiation_wavelength 0.71073
_diffrn_reflns_av_R_equivalents 0.0401
_diffrn_reflns_av_unetI/netI 0.0260
_diffrn_reflns_Laue_measured_fraction_full 0.997
_diffrn_reflns_Laue_measured_fraction_max 0.997
_diffrn_reflns_limit_h_max 15
_diffrn_reflns_limit_h_min -15
_diffrn_reflns_limit_k_max 15
_diffrn_reflns_limit_k_min -15
_diffrn_reflns_limit_l_max 17
_diffrn_reflns_limit_l_min -17
_diffrn_reflns_number 38020
_diffrn_reflns_point_group_measured_fraction_full 0.997
_diffrn_reflns_point_group_measured_fraction_max 0.997
_diffrn_reflns_theta_full 25.242
_diffrn_reflns_theta_max 27.500
_diffrn_reflns_theta_min 1.726
_diffrn_standards_number 0
_exptl_absorpt_coefficient_mu 0.793
_exptl_absorpt_correction_T_max 0.914
_exptl_absorpt_correction_T_min 0.788
_exptl_absorpt_correction_type multi-scan
_exptl_absorpt_process_details
'SADABS v.2.10 (Bruker,2003) was used for absorption correction. R(int) was 0.1246 before and 0.0316 after correction. The Ratio of minimum to maximum transmission is 0.6284. The \l/2 correction factor is 0.0015.'
_exptl_crystal_colour colourless
_exptl_crystal_density_diffrn 1.671
_exptl_crystal_description block
_exptl_crystal_F_000 942
_exptl_crystal_size_max 0.29
_exptl_crystal_size_mid 0.25
_exptl_crystal_size_min 0.21
_refine_diff_density_max 1.326
_refine_diff_density_min -0.867
_refine_diff_density_rms 0.083
_refine_ls_extinction_method none
_refine_ls_goodness_of_fit_ref 1.116
_refine_ls_hydrogen_treatment mixed
_refine_ls_matrix_type full
_refine_ls_number_parameters 518
_refine_ls_number_reflns 8558
_refine_ls_number_restraints 6
_refine_ls_restrained_S_all 1.222
_refine_ls_R_factor_all 0.0395
_refine_ls_R_factor_gt 0.0311
_refine_ls_shift/su_max 0.001
_refine_ls_shift/su_mean 0.000
_refine_ls_structure_factor_coef Fsqd
_refine_ls_weighting_details 'w=1/[\s^2^(Fo^2^)+(0.0317P)^2^+2.5266P] where P=(Fo^2^+2Fc^2^)/3'
_refine_ls_weighting_scheme calc
_refine_ls_wR_factor_gt 0.0737
_refine_ls_wR_factor_ref 0.0810
_reflns_Friedel_coverage 0.000
_reflns_number_gt 7609
_reflns_number_total 8558
_reflns_threshold_expression 'I > 2\s(I)'
_cod_data_source_file c7nj05058e2.cif
_cod_data_source_block shelx_CCDC1
_cod_depositor_comments 'Adding full bibliography for 7057329--7057331.cif.'
_cod_database_code 7057331
_shelx_shelxl_version_number 2017/1
_shelx_space_group_comment
;
The symmetry employed for this shelxl refinement is uniquely defined
by the following loop, which should always be used as a source of
symmetry information in preference to the above space-group names.
They are only intended as comments.
;
_olex2_refinement_description
;
1. Fixed Uiso
 At 1.2 times of:
  All C(H) groups, All C(H,H) groups
 At 1.5 times of:
  All C(H,H,H) groups
2. Uiso/Uaniso restraints and constraints
Uanis(F2) \\sim Ueq: with sigma of 0.001 and sigma for terminal atoms of 0.002
3.a Secondary CH2 refined with riding coordinates:
 C14(H14A,H14B), C12(H12A,H12B), C10(H10A,H10B), C38(H38A,H38B), C15(H15A,
 H15B), C16(H16A,H16B), C11(H11A,H11B), C7(H7A,H7B), C37(H37A,H37B)
3.b Me refined with riding coordinates:
 C9(H9A,H9B,H9C), C13(H13A,H13B,H13C), C8(H8A,H8B,H8C), C17(H17A,H17B,H17C),
 C36(H36A,H36B,H36C)
3.c Aromatic/amide H refined with riding coordinates:
 C6(H6), C5(H5), C4(H4), C3(H3)
;
_olex2_submission_special_instructions 'No special instructions were received'

loop_
_space_group_symop_operation_xyz
'x, y, z'
'-x, -y, -z'

loop_
_atom_site_label
_atom_site_type_symbol
_atom_site_fract_x
_atom_site_fract_y
_atom_site_fract_z
_atom_site_U_iso_or_equiv
_atom_site_adp_type
_atom_site_occupancy
_atom_site_site_symmetry_order
_atom_site_calc_flag
_atom_site_refinement_flags_posn
_atom_site_refinement_flags_adp
Sn1 Sn 0.95493(2) 0.12078(2) 0.27923(2) 0.01808(5) Uani 1 1 d . .
F10 F 0.71581(12) 0.35040(12) 0.16868(12) 0.0247(3) Uani 1 1 d . .
O1 O 0.77452(14) 0.17872(15) 0.25467(14) 0.0203(3) Uani 1 1 d . .
F6 F 0.43492(12) 0.20461(13) 0.30715(12) 0.0277(3) Uani 1 1 d . .
F9 F 0.57999(14) 0.49702(13) 0.11109(14) 0.0335(4) Uani 1 1 d . .
F15 F 0.81184(13) 0.38278(12) 0.40759(12) 0.0299(3) Uani 1 1 d . .
F7 F 0.29949(13) 0.35412(14) 0.24850(15) 0.0363(4) Uani 1 1 d . .
F5 F 0.44847(15) 0.07689(13) 0.09505(13) 0.0366(4) Uani 1 1 d . .
F8 F 0.36895(15) 0.50258(14) 0.14999(15) 0.0397(4) Uani 1 1 d . .
F0AA F 0.74161(14) -0.01550(14) 0.35928(15) 0.0383(4) Uani 1 1 d . .
F11 F 0.57415(15) 0.08085(15) 0.44653(14) 0.0396(4) Uani 1 1 d . .
N1 N 1.12677(18) 0.03260(18) 0.27487(18) 0.0254(4) Uani 1 1 d . .
C29 C 0.6122(2) 0.34635(19) 0.19061(19) 0.0195(4) Uani 1 1 d . .
F2 F 0.6527(2) -0.23330(17) 0.2730(2) 0.0779(7) Uani 1 1 d . U
F4 F 0.36211(16) -0.13843(15) 0.01412(16) 0.0497(5) Uani 1 1 d . .
C14 C 1.0027(2) 0.2646(2) 0.2290(2) 0.0241(5) Uani 1 1 d . .
H14A H 0.987008 0.331850 0.274323 0.029 Uiso 1 1 calc R .
H14B H 1.085925 0.272932 0.238807 0.029 Uiso 1 1 calc R .
C30 C 0.6941(2) 0.2240(2) 0.41578(19) 0.0217(5) Uani 1 1 d . .
F3 F 0.46232(19) -0.29835(15) 0.0993(2) 0.0770(9) Uani 1 1 d . .
F14 F 0.87046(17) 0.47686(16) 0.61476(15) 0.0499(5) Uani 1 1 d . .
C12 C 1.0802(2) 0.2813(2) 0.6292(2) 0.0246(5) Uani 1 1 d . .
H12A H 1.005491 0.275145 0.643024 0.030 Uiso 1 1 calc R .
H12B H 1.121011 0.222102 0.651708 0.030 Uiso 1 1 calc R .
C1 C 0.8878(2) -0.0425(2) 0.17285(19) 0.0211(5) Uani 1 1 d . .
C25 C 0.4749(2) 0.2769(2) 0.25909(19) 0.0205(5) Uani 1 1 d . .
C2 C 0.9631(2) -0.1231(2) 0.1854(2) 0.0221(5) Uani 1 1 d . .
F12 F 0.63618(19) 0.1763(2) 0.65337(16) 0.0547(5) Uani 1 1 d . .
C10 C 0.9880(2) 0.1468(2) 0.44604(19) 0.0216(5) Uani 1 1 d . .
H10A H 0.914253 0.140896 0.461711 0.026 Uiso 1 1 calc R .
H10B H 1.029212 0.087365 0.467468 0.026 Uiso 1 1 calc R .
C23 C 0.5022(2) 0.0052(2) 0.1465(2) 0.0253(5) Uani 1 1 d . .
C26 C 0.4036(2) 0.3530(2) 0.2297(2) 0.0251(5) Uani 1 1 d . .
C28 C 0.5438(2) 0.4250(2) 0.1594(2) 0.0234(5) Uani 1 1 d . .
B1 B 0.6623(2) 0.1763(2) 0.2853(2) 0.0181(5) Uani 1 1 d . .
C24 C 0.58252(19) 0.26828(19) 0.24106(18) 0.0177(4) Uani 1 1 d . .
C18 C 0.5974(2) 0.04464(19) 0.2357(2) 0.0212(5) Uani 1 1 d . .
C38 C 0.5048(2) 0.4537(2) 0.5184(2) 0.0311(6) Uani 1 1 d . .
H38A H 0.566399 0.471533 0.585006 0.037 Uiso 1 1 calc R .
H38B H 0.524329 0.393452 0.468249 0.037 Uiso 1 1 calc R .
C15 C 0.9399(2) 0.2590(2) 0.1137(2) 0.0259(5) Uani 1 1 d . .
H15A H 0.970600 0.204538 0.067481 0.031 Uiso 1 1 calc R .
H15B H 0.857709 0.232520 0.098526 0.031 Uiso 1 1 calc R .
C27 C 0.4380(2) 0.4282(2) 0.1796(2) 0.0260(5) Uani 1 1 d . .
C35 C 0.7674(2) 0.3260(2) 0.4655(2) 0.0243(5) Uani 1 1 d . .
C16 C 0.9538(3) 0.3737(2) 0.0900(2) 0.0344(6) Uani 1 1 d . .
H16A H 0.947408 0.432594 0.149164 0.041 Uiso 1 1 calc R .
H16B H 1.030827 0.388794 0.082672 0.041 Uiso 1 1 calc R .
C11 C 1.0600(2) 0.2626(2) 0.5107(2) 0.0239(5) Uani 1 1 d . .
H11A H 1.134625 0.267803 0.496682 0.029 Uiso 1 1 calc R .
H11B H 1.019772 0.322088 0.488211 0.029 Uiso 1 1 calc R .
C31 C 0.6508(2) 0.1777(2) 0.4836(2) 0.0285(5) Uani 1 1 d . .
C6 C 0.7798(2) -0.0749(2) 0.0966(2) 0.0262(5) Uani 1 1 d . .
H6 H 0.730321 -0.021330 0.086031 0.031 Uiso 1 1 calc R .
C5 C 0.7453(2) -0.1868(2) 0.0361(2) 0.0323(6) Uani 1 1 d . .
H5 H 0.672939 -0.207830 -0.014991 0.039 Uiso 1 1 calc R .
C4 C 0.8181(3) -0.2670(2) 0.0516(2) 0.0328(6) Uani 1 1 d . .
H4 H 0.793711 -0.342233 0.012470 0.039 Uiso 1 1 calc R .
C32 C 0.6809(3) 0.2261(3) 0.5918(2) 0.0369(7) Uani 1 1 d . .
C7 C 1.0821(2) -0.0863(2) 0.2658(2) 0.0274(5) Uani 1 1 d . .
H7A H 1.077407 -0.092793 0.334118 0.033 Uiso 1 1 calc R .
H7B H 1.135593 -0.135685 0.244612 0.033 Uiso 1 1 calc R .
C9 C 1.2297(2) 0.0764(3) 0.3689(2) 0.0342(6) Uani 1 1 d . .
H9A H 1.257460 0.153296 0.373584 0.051 Uiso 1 1 calc R .
H9B H 1.208489 0.073846 0.431395 0.051 Uiso 1 1 calc R .
H9C H 1.289923 0.030544 0.362666 0.051 Uiso 1 1 calc R .
C13 C 1.1504(3) 0.3962(2) 0.6941(2) 0.0326(6) Uani 1 1 d . .
H13A H 1.160709 0.403783 0.767864 0.049 Uiso 1 1 calc R .
H13B H 1.225173 0.402184 0.681956 0.049 Uiso 1 1 calc R .
H13C H 1.109649 0.455229 0.673271 0.049 Uiso 1 1 calc R .
C8 C 1.1594(3) 0.0389(3) 0.1787(3) 0.0358(6) Uani 1 1 d . .
H8A H 1.092684 0.010506 0.117481 0.054 Uiso 1 1 calc R .
H8B H 1.186266 0.116304 0.184354 0.054 Uiso 1 1 calc R .
H8C H 1.220213 -0.006011 0.171991 0.054 Uiso 1 1 calc R .
C19 C 0.6443(2) -0.0413(2) 0.2748(2) 0.0299(6) Uani 1 1 d . .
C3 C 0.9272(2) -0.2354(2) 0.1251(2) 0.0288(5) Uani 1 1 d . .
H3 H 0.976697 -0.289223 0.134364 0.035 Uiso 1 1 calc R .
C17 C 0.8628(3) 0.3785(3) -0.0105(3) 0.0483(9) Uani 1 1 d . .
H17A H 0.874882 0.451851 -0.022252 0.072 Uiso 1 1 calc R .
H17B H 0.869849 0.321371 -0.069588 0.072 Uiso 1 1 calc R .
H17C H 0.786452 0.365160 -0.003113 0.072 Uiso 1 1 calc R .
C22 C 0.4549(2) -0.1078(2) 0.1011(2) 0.0341(6) Uani 1 1 d . .
C34 C 0.7991(2) 0.3778(2) 0.5730(2) 0.0329(6) Uani 1 1 d . .
C21 C 0.5048(3) -0.1885(2) 0.1438(3) 0.0461(9) Uani 1 1 d . .
C20 C 0.6002(3) -0.1554(2) 0.2317(3) 0.0461(9) Uani 1 1 d . .
C37 C 0.3939(3) 0.4165(3) 0.5339(3) 0.0530(9) Uani 1 1 d . .
H37A H 0.373622 0.474685 0.585390 0.064 Uiso 1 1 calc R .
H37B H 0.331246 0.396235 0.467890 0.064 Uiso 1 1 calc R .
C36 C 0.4179(6) 0.3222(6) 0.5712(5) 0.107(2) Uani 1 1 d . .
H36A H 0.350096 0.290199 0.584351 0.160 Uiso 1 1 calc R .
H36B H 0.439116 0.266753 0.519280 0.160 Uiso 1 1 calc R .
H36C H 0.481122 0.344516 0.635752 0.160 Uiso 1 1 calc R .
H1 H 0.779(3) 0.229(3) 0.232(3) 0.034(9) Uiso 1 1 d . .
F13 F 0.7864(2) 0.3735(2) 0.74143(14) 0.0617(6) Uani 1 1 d . .
C33 C 0.7555(3) 0.3261(3) 0.6366(2) 0.0393(7) Uani 1 1 d . .

loop_
_atom_site_aniso_label
_atom_site_aniso_U_11
_atom_site_aniso_U_22
_atom_site_aniso_U_33
_atom_site_aniso_U_23
_atom_site_aniso_U_13
_atom_site_aniso_U_12
Sn1 0.01702(8) 0.01693(8) 0.01975(8) 0.00528(6) 0.00458(6) 0.00131(5)
F10 0.0232(7) 0.0244(7) 0.0330(8) 0.0129(6) 0.0139(6) 0.0052(6)
O1 0.0201(8) 0.0176(8) 0.0263(9) 0.0088(7) 0.0090(7) 0.0041(6)
F6 0.0227(7) 0.0291(8) 0.0356(8) 0.0118(7) 0.0134(6) 0.0014(6)
F9 0.0381(9) 0.0267(8) 0.0417(9) 0.0206(7) 0.0110(7) 0.0075(7)
F15 0.0303(8) 0.0220(7) 0.0326(8) 0.0043(6) 0.0060(6) -0.0024(6)
F7 0.0196(7) 0.0390(9) 0.0524(10) 0.0104(8) 0.0142(7) 0.0094(7)
F5 0.0423(9) 0.0212(7) 0.0324(9) 0.0054(6) -0.0096(7) 0.0017(7)
F8 0.0317(9) 0.0321(9) 0.0577(11) 0.0190(8) 0.0080(8) 0.0171(7)
F0AA 0.0242(8) 0.0299(8) 0.0551(11) 0.0194(8) -0.0046(7) 0.0036(6)
F11 0.0403(10) 0.0432(10) 0.0447(10) 0.0228(8) 0.0201(8) 0.0005(8)
N1 0.0184(10) 0.0271(11) 0.0303(11) 0.0074(9) 0.0073(9) 0.0017(8)
C29 0.0176(11) 0.0180(11) 0.0202(11) 0.0023(9) 0.0040(9) 0.0020(8)
F2 0.0597(12) 0.0282(9) 0.1249(16) 0.0334(10) -0.0182(11) 0.0073(8)
F4 0.0389(10) 0.0267(9) 0.0567(12) -0.0041(8) -0.0138(9) -0.0053(7)
C14 0.0211(12) 0.0212(12) 0.0301(13) 0.0081(10) 0.0076(10) -0.0002(9)
C30 0.0191(11) 0.0252(12) 0.0217(12) 0.0070(10) 0.0057(9) 0.0077(9)
F3 0.0484(12) 0.0149(8) 0.134(2) 0.0096(11) -0.0165(13) -0.0065(8)
F14 0.0455(11) 0.0408(10) 0.0390(10) -0.0146(8) -0.0040(8) 0.0034(8)
C12 0.0228(12) 0.0252(12) 0.0242(12) 0.0062(10) 0.0051(10) 0.0010(10)
C1 0.0231(12) 0.0198(11) 0.0212(11) 0.0049(9) 0.0081(9) 0.0042(9)
C25 0.0199(11) 0.0187(11) 0.0219(11) 0.0041(9) 0.0062(9) -0.0003(9)
C2 0.0223(12) 0.0210(11) 0.0253(12) 0.0066(10) 0.0100(10) 0.0050(9)
F12 0.0672(13) 0.0815(15) 0.0400(11) 0.0375(11) 0.0320(10) 0.0321(12)
C10 0.0180(11) 0.0231(12) 0.0237(12) 0.0077(9) 0.0057(9) 0.0000(9)
C23 0.0258(12) 0.0176(11) 0.0297(13) 0.0049(10) 0.0049(10) 0.0027(9)
C26 0.0176(11) 0.0244(12) 0.0289(13) 0.0003(10) 0.0059(10) 0.0033(9)
C28 0.0273(13) 0.0184(11) 0.0232(12) 0.0069(9) 0.0043(10) 0.0025(9)
B1 0.0166(12) 0.0179(12) 0.0204(12) 0.0060(10) 0.0059(10) 0.0021(9)
C24 0.0173(11) 0.0153(10) 0.0174(10) 0.0013(8) 0.0032(8) 0.0009(8)
C18 0.0204(11) 0.0156(11) 0.0275(12) 0.0056(9) 0.0073(9) 0.0016(9)
C38 0.0236(13) 0.0306(13) 0.0308(14) -0.0036(11) 0.0027(10) 0.0134(11)
C15 0.0289(13) 0.0253(12) 0.0269(13) 0.0088(10) 0.0120(10) 0.0050(10)
C27 0.0246(12) 0.0213(12) 0.0286(13) 0.0056(10) 0.0015(10) 0.0089(10)
C35 0.0225(12) 0.0255(12) 0.0230(12) 0.0050(10) 0.0036(9) 0.0085(10)
C16 0.0435(16) 0.0327(15) 0.0391(16) 0.0195(13) 0.0219(13) 0.0103(12)
C11 0.0220(12) 0.0243(12) 0.0242(12) 0.0057(10) 0.0062(10) 0.0005(9)
C31 0.0255(13) 0.0369(15) 0.0280(13) 0.0135(11) 0.0103(10) 0.0107(11)
C6 0.0227(12) 0.0241(12) 0.0274(13) 0.0023(10) 0.0039(10) 0.0049(10)
C5 0.0279(13) 0.0292(14) 0.0294(14) -0.0007(11) -0.0005(11) 0.0020(11)
C4 0.0363(15) 0.0218(13) 0.0329(14) -0.0034(11) 0.0079(12) 0.0033(11)
C32 0.0409(16) 0.0542(19) 0.0288(14) 0.0218(14) 0.0176(13) 0.0261(14)
C7 0.0228(12) 0.0230(12) 0.0359(14) 0.0086(11) 0.0065(11) 0.0063(10)
C9 0.0183(12) 0.0369(15) 0.0421(16) 0.0066(13) 0.0042(11) 0.0020(11)
C13 0.0337(15) 0.0285(14) 0.0296(14) 0.0012(11) 0.0068(11) -0.0008(11)
C8 0.0296(14) 0.0400(16) 0.0440(17) 0.0124(13) 0.0197(13) 0.0062(12)
C19 0.0203(12) 0.0235(13) 0.0441(16) 0.0133(12) 0.0035(11) 0.0018(10)
C3 0.0318(14) 0.0222(12) 0.0323(14) 0.0043(11) 0.0110(11) 0.0085(10)
C17 0.051(2) 0.066(2) 0.051(2) 0.0407(18) 0.0280(16) 0.0246(17)
C22 0.0241(13) 0.0214(13) 0.0458(17) 0.0005(12) 0.0012(12) -0.0015(10)
C34 0.0286(14) 0.0344(15) 0.0262(13) -0.0018(11) -0.0006(11) 0.0117(11)
C21 0.0295(15) 0.0146(12) 0.080(2) 0.0053(14) 0.0019(15) -0.0034(11)
C20 0.0263(14) 0.0206(13) 0.085(3) 0.0221(15) -0.0006(15) 0.0036(11)
C37 0.060(2) 0.0448(19) 0.0453(19) 0.0074(16) 0.0023(17) 0.0198(17)
C36 0.090(4) 0.131(6) 0.092(4) 0.018(4) 0.032(3) -0.002(4)
F13 0.0746(15) 0.0855(16) 0.0189(9) 0.0028(9) 0.0079(9) 0.0347(13)
C33 0.0436(17) 0.0551(19) 0.0173(12) 0.0044(12) 0.0054(12) 0.0281(15)

loop_
_atom_type_symbol
_atom_type_description
_atom_type_scat_dispersion_real
_atom_type_scat_dispersion_imag
_atom_type_scat_source
C C 0.0030 0.0020 'International Tables Vol C Tables 4.2.6.8 and 6.1.1.4'
H H 0.0000 0.0000 'International Tables Vol C Tables 4.2.6.8 and 6.1.1.4'
B B 0.0010 0.0010 'International Tables Vol C Tables 4.2.6.8 and 6.1.1.4'
F F 0.0170 0.0100 'International Tables Vol C Tables 4.2.6.8 and 6.1.1.4'
N N 0.0060 0.0030 'International Tables Vol C Tables 4.2.6.8 and 6.1.1.4'
O O 0.0110 0.0060 'International Tables Vol C Tables 4.2.6.8 and 6.1.1.4'
Sn Sn -0.6540 1.4250 'International Tables Vol C Tables 4.2.6.8 and 6.1.1.4'

loop_
_geom_angle_atom_site_label_1
_geom_angle_atom_site_label_2
_geom_angle_atom_site_label_3
_geom_angle
_geom_angle_site_symmetry_1
O1 Sn1 N1 169.29(7) .
C14 Sn1 O1 85.46(8) .
C14 Sn1 N1 97.33(9) .
C14 Sn1 C10 116.19(9) .
C1 Sn1 O1 93.46(8) .
C1 Sn1 N1 76.33(8) .
C1 Sn1 C14 122.94(10) .
C1 Sn1 C10 120.77(9) .
C10 Sn1 O1 94.20(8) .
C10 Sn1 N1 93.82(8) .
Sn1 O1 H1 105(3) .
B1 O1 Sn1 145.92(14) .
B1 O1 H1 107(3) .
C7 N1 Sn1 100.56(14) .
C7 N1 C8 110.0(2) .
C9 N1 Sn1 116.13(17) .
C9 N1 C7 110.5(2) .
C9 N1 C8 109.3(2) .
C8 N1 Sn1 110.05(16) .
F10 C29 C28 114.7(2) .
F10 C29 C24 120.3(2) .
C28 C29 C24 125.0(2) .
Sn1 C14 H14A 108.6 .
Sn1 C14 H14B 108.6 .
H14A C14 H14B 107.5 .
C15 C14 Sn1 114.84(17) .
C15 C14 H14A 108.6 .
C15 C14 H14B 108.6 .
C35 C30 B1 118.1(2) .
C35 C30 C31 113.8(2) .
C31 C30 B1 128.0(2) .
H12A C12 H12B 107.8 .
C11 C12 H12A 109.0 .
C11 C12 H12B 109.0 .
C13 C12 H12A 109.0 .
C13 C12 H12B 109.0 .
C13 C12 C11 112.7(2) .
C2 C1 Sn1 113.96(17) .
C6 C1 Sn1 126.83(18) .
C6 C1 C2 119.2(2) .
F6 C25 C26 116.6(2) .
F6 C25 C24 118.9(2) .
C26 C25 C24 124.5(2) .
C1 C2 C7 118.9(2) .
C3 C2 C1 120.0(2) .
C3 C2 C7 121.2(2) .
Sn1 C10 H10A 109.0 .
Sn1 C10 H10B 109.0 .
H10A C10 H10B 107.8 .
C11 C10 Sn1 112.77(16) .
C11 C10 H10A 109.0 .
C11 C10 H10B 109.0 .
F5 C23 C18 121.1(2) .
F5 C23 C22 114.2(2) .
C18 C23 C22 124.6(2) .
F7 C26 C25 120.6(2) .
F7 C26 C27 119.6(2) .
C25 C26 C27 119.8(2) .
F9 C28 C29 120.6(2) .
F9 C28 C27 120.5(2) .
C27 C28 C29 118.8(2) .
O1 B1 C30 109.06(18) .
O1 B1 C24 110.90(19) .
O1 B1 C18 105.39(18) .
C24 B1 C30 103.53(18) .
C18 B1 C30 114.81(19) .
C18 B1 C24 113.21(19) .
C29 C24 C25 112.9(2) .
C29 C24 B1 127.5(2) .
C25 C24 B1 119.5(2) .
C23 C18 B1 125.7(2) .
C19 C18 C23 113.0(2) .
C19 C18 B1 120.8(2) .
C38 C38 H38A 109.8 2_666
C38 C38 H38B 109.8 2_666
C38 C38 C37 109.3(3) 2_666
H38A C38 H38B 108.3 .
C37 C38 H38A 109.8 .
C37 C38 H38B 109.8 .
C14 C15 H15A 109.1 .
C14 C15 H15B 109.1 .
H15A C15 H15B 107.9 .
C16 C15 C14 112.4(2) .
C16 C15 H15A 109.1 .
C16 C15 H15B 109.1 .
F8 C27 C26 120.4(2) .
F8 C27 C28 120.6(2) .
C26 C27 C28 119.0(2) .
F15 C35 C30 119.8(2) .
F15 C35 C34 115.5(2) .
C34 C35 C30 124.7(3) .
C15 C16 H16A 109.1 .
C15 C16 H16B 109.1 .
H16A C16 H16B 107.9 .
C17 C16 C15 112.4(3) .
C17 C16 H16A 109.1 .
C17 C16 H16B 109.1 .
C12 C11 C10 112.2(2) .
C12 C11 H11A 109.2 .
C12 C11 H11B 109.2 .
C10 C11 H11A 109.2 .
C10 C11 H11B 109.2 .
H11A C11 H11B 107.9 .
F11 C31 C30 121.0(2) .
F11 C31 C32 115.6(2) .
C32 C31 C30 123.4(3) .
C1 C6 H6 119.8 .
C1 C6 C5 120.4(2) .
C5 C6 H6 119.8 .
C6 C5 H5 119.9 .
C4 C5 C6 120.2(3) .
C4 C5 H5 119.9 .
C5 C4 H4 120.0 .
C5 C4 C3 120.1(2) .
C3 C4 H4 120.0 .
F12 C32 C31 120.5(3) .
F12 C32 C33 119.5(3) .
C33 C32 C31 120.0(3) .
N1 C7 C2 110.8(2) .
N1 C7 H7A 109.5 .
N1 C7 H7B 109.5 .
C2 C7 H7A 109.5 .
C2 C7 H7B 109.5 .
H7A C7 H7B 108.1 .
N1 C9 H9A 109.5 .
N1 C9 H9B 109.5 .
N1 C9 H9C 109.5 .
H9A C9 H9B 109.5 .
H9A C9 H9C 109.5 .
H9B C9 H9C 109.5 .
C12 C13 H13A 109.5 .
C12 C13 H13B 109.5 .
C12 C13 H13C 109.5 .
H13A C13 H13B 109.5 .
H13A C13 H13C 109.5 .
H13B C13 H13C 109.5 .
N1 C8 H8A 109.5 .
N1 C8 H8B 109.5 .
N1 C8 H8C 109.5 .
H8A C8 H8B 109.5 .
H8A C8 H8C 109.5 .
H8B C8 H8C 109.5 .
F0AA C19 C18 119.5(2) .
F0AA C19 C20 116.2(2) .
C18 C19 C20 124.3(3) .
C2 C3 H3 120.0 .
C4 C3 C2 120.1(2) .
C4 C3 H3 120.0 .
C16 C17 H17A 109.5 .
C16 C17 H17B 109.5 .
C16 C17 H17C 109.5 .
H17A C17 H17B 109.5 .
H17A C17 H17C 109.5 .
H17B C17 H17C 109.5 .
F4 C22 C23 120.5(3) .
F4 C22 C21 119.9(2) .
C21 C22 C23 119.5(3) .
F14 C34 C35 120.9(3) .
F14 C34 C33 120.3(3) .
C33 C34 C35 118.8(3) .
F3 C21 C22 120.4(3) .
F3 C21 C20 120.7(3) .
C22 C21 C20 118.9(3) .
F2 C20 C19 120.4(3) .
F2 C20 C21 119.9(3) .
C21 C20 C19 119.7(3) .
C38 C37 H37A 111.3 .
C38 C37 H37B 111.3 .
H37A C37 H37B 109.2 .
C36 C37 C38 102.2(4) .
C36 C37 H37A 111.3 .
C36 C37 H37B 111.3 .
C37 C36 H36A 109.5 .
C37 C36 H36B 109.5 .
C37 C36 H36C 109.5 .
H36A C36 H36B 109.5 .
H36A C36 H36C 109.5 .
H36B C36 H36C 109.5 .
C32 C33 C34 119.2(3) .
F13 C33 C32 120.7(3) .
F13 C33 C34 120.0(3) .

loop_
_geom_bond_atom_site_label_1
_geom_bond_atom_site_label_2
_geom_bond_distance
_geom_bond_site_symmetry_2
Sn1 O1 2.3010(17) .
Sn1 N1 2.414(2) .
Sn1 C14 2.137(2) .
Sn1 C1 2.126(2) .
Sn1 C10 2.138(2) .
F10 C29 1.361(3) .
O1 B1 1.520(3) .
O1 H1 0.76(4) .
F6 C25 1.355(3) .
F9 C28 1.336(3) .
F15 C35 1.354(3) .
F7 C26 1.347(3) .
F5 C23 1.349(3) .
F8 C27 1.340(3) .
F0AA C19 1.358(3) .
F11 C31 1.351(3) .
N1 C7 1.483(3) .
N1 C9 1.478(3) .
N1 C8 1.483(4) .
C29 C28 1.385(3) .
C29 C24 1.385(3) .
F2 C20 1.336(3) .
F4 C22 1.345(3) .
C14 H14A 0.9700 .
C14 H14B 0.9700 .
C14 C15 1.531(4) .
C30 B1 1.659(4) .
C30 C35 1.386(4) .
C30 C31 1.386(4) .
F3 C21 1.338(3) .
F14 C34 1.341(3) .
C12 H12A 0.9700 .
C12 H12B 0.9700 .
C12 C11 1.524(3) .
C12 C13 1.522(4) .
C1 C2 1.399(3) .
C1 C6 1.389(3) .
C25 C26 1.372(3) .
C25 C24 1.391(3) .
C2 C7 1.511(4) .
C2 C3 1.394(4) .
F12 C32 1.347(3) .
C10 H10A 0.9700 .
C10 H10B 0.9700 .
C10 C11 1.537(3) .
C23 C18 1.384(3) .
C23 C22 1.385(4) .
C26 C27 1.375(4) .
C28 C27 1.377(4) .
B1 C24 1.653(3) .
B1 C18 1.641(3) .
C18 C19 1.383(3) .
C38 C38 1.348(6) 2_666
C38 H38A 0.9700 .
C38 H38B 0.9700 .
C38 C37 1.466(5) .
C15 H15A 0.9700 .
C15 H15B 0.9700 .
C15 C16 1.527(4) .
C35 C34 1.382(4) .
C16 H16A 0.9700 .
C16 H16B 0.9700 .
C16 C17 1.523(4) .
C11 H11A 0.9700 .
C11 H11B 0.9700 .
C31 C32 1.385(4) .
C6 H6 0.9300 .
C6 C5 1.390(4) .
C5 H5 0.9300 .
C5 C4 1.381(4) .
C4 H4 0.9300 .
C4 C3 1.383(4) .
C32 C33 1.369(5) .
C7 H7A 0.9700 .
C7 H7B 0.9700 .
C9 H9A 0.9600 .
C9 H9B 0.9600 .
C9 H9C 0.9600 .
C13 H13A 0.9600 .
C13 H13B 0.9600 .
C13 H13C 0.9600 .
C8 H8A 0.9600 .
C8 H8B 0.9600 .
C8 H8C 0.9600 .
C19 C20 1.385(4) .
C3 H3 0.9300 .
C17 H17A 0.9600 .
C17 H17B 0.9600 .
C17 H17C 0.9600 .
C22 C21 1.363(4) .
C34 C33 1.376(5) .
C21 C20 1.371(5) .
C37 H37A 0.9700 .
C37 H37B 0.9700 .
C37 C36 1.391(7) .
C36 H36A 0.9600 .
C36 H36B 0.9600 .
C36 H36C 0.9600 .
F13 C33 1.342(3) .
